data_7036429
loop_
_publ_author_name
'Qin, Jian-Hua'
'Wang, Hua-Rui'
'Pan, Qi'
'Zang, Shuang-Quan'
'Hou, Hongwei'
'Fan, Yaoting'

_publ_section_title
;
 Influence of ionic liquids on the syntheses and structures of Mn(ii)
 coordination polymers based on multidentate N-heterocyclic aromatic
 ligands and bridging carboxylate ligands.
;
_journal_issue 40
_journal_name_full 'Dalton transactions (Cambridge, England : 2003)'
_journal_page_first 17639
_journal_page_last 17651
_journal_paper_doi 10.1039/c5dt03026a
_journal_volume 44
_journal_year 2015
_chemical_formula_sum 'C41 H24 Br3 Mn4 N11 O15'
_chemical_formula_weight 1370.20
_chemical_name_systematic
; 
 ? 
;
_space_group_IT_number 2
_symmetry_cell_setting triclinic
_symmetry_space_group_name_Hall '-P 1'
_symmetry_space_group_name_H-M 'P -1'
_atom_sites_solution_hydrogens geom
_atom_sites_solution_primary direct
_atom_sites_solution_secondary difmap
_audit_creation_method SHELXL-97
_audit_update_record
;
2015-08-27 deposited with the CCDC.
2015-09-07 downloaded from the CCDC.
;
_cell_angle_alpha 89.07(3)
_cell_angle_beta 88.35(3)
_cell_angle_gamma 82.39(3)
_cell_formula_units_Z 2
_cell_length_a 9.767(2)
_cell_length_b 13.320(3)
_cell_length_c 22.662(5)
_cell_measurement_reflns_used 6890
_cell_measurement_temperature 293(2)
_cell_measurement_theta_max 27.8406
_cell_measurement_theta_min 1.7951
_cell_volume 2920.8(11)
_computing_cell_refinement 'Bruker XSCANS'
_computing_data_collection 'Bruker XSCANS'
_computing_data_reduction 'Bruker SHELXTL'
_computing_molecular_graphics 'Bruker SHELXTL'
_computing_publication_material 'Bruker SHELXTL'
_computing_structure_refinement 'SHELXL-97 (Sheldrick, 1997)'
_computing_structure_solution 'SHELXS-97 (Sheldrick, 1990)'
_diffrn_ambient_temperature 293(2)
_diffrn_detector_area_resol_mean none
_diffrn_measured_fraction_theta_full 0.970
_diffrn_measured_fraction_theta_max 0.970
_diffrn_measurement_device_type 'Bruker P4'
_diffrn_measurement_method '\w scans'
_diffrn_radiation_monochromator graphite
_diffrn_radiation_source 'fine-focus sealed tube'
_diffrn_radiation_type MoK\a
_diffrn_radiation_wavelength 0.71073
_diffrn_reflns_av_R_equivalents 0.0338
_diffrn_reflns_av_sigmaI/netI 0.0444
_diffrn_reflns_limit_h_max 11
_diffrn_reflns_limit_h_min -11
_diffrn_reflns_limit_k_max 16
_diffrn_reflns_limit_k_min -15
_diffrn_reflns_limit_l_max 27
_diffrn_reflns_limit_l_min -27
_diffrn_reflns_number 29465
_diffrn_reflns_theta_full 25.50
_diffrn_reflns_theta_max 25.50
_diffrn_reflns_theta_min 2.10
_diffrn_standards_decay_% none
_diffrn_standards_interval_count none
_diffrn_standards_interval_time none
_diffrn_standards_number none
_exptl_absorpt_coefficient_mu 2.963
_exptl_absorpt_correction_T_max 0.4236
_exptl_absorpt_correction_T_min 0.3623
_exptl_absorpt_correction_type multi-scan
_exptl_absorpt_process_details sadabs
_exptl_crystal_colour YELLOW
_exptl_crystal_density_diffrn 1.558
_exptl_crystal_density_meas ?
_exptl_crystal_density_method 'not measured'
_exptl_crystal_description BLOCK
_exptl_crystal_F_000 1344
_exptl_crystal_size_max 0.43
_exptl_crystal_size_mid 0.38
_exptl_crystal_size_min 0.35
_platon_squeeze_details
;
;
_refine_diff_density_max 1.034
_refine_diff_density_min -1.016
_refine_diff_density_rms 0.094
_refine_ls_extinction_method none
_refine_ls_goodness_of_fit_ref 0.990
_refine_ls_hydrogen_treatment constr
_refine_ls_matrix_type full
_refine_ls_number_parameters 614
_refine_ls_number_reflns 10550
_refine_ls_number_restraints 355
_refine_ls_restrained_S_all 1.029
_refine_ls_R_factor_all 0.0724
_refine_ls_R_factor_gt 0.0580
_refine_ls_shift/su_max 0.001
_refine_ls_shift/su_mean 0.000
_refine_ls_structure_factor_coef Fsqd
_refine_ls_weighting_details 'calc w=1/[\s^2^(Fo^2^)+(0.0996P)^2^+0.4899P] where P=(Fo^2^+2Fc^2^)/3'
_refine_ls_weighting_scheme calc
_refine_ls_wR_factor_gt 0.1523
_refine_ls_wR_factor_ref 0.1630
_reflns_number_gt 8085
_reflns_number_total 10550
_reflns_threshold_expression >2sigma(I)
_cod_data_source_file c5dt03026a2.cif
_cod_data_source_block complex5
_cod_depositor_comments
;
The following automatic conversions were performed:

'_symmetry_cell_setting' value 'Triclinic' changed to 'triclinic'
according to
/usr/data/users/saulius/crontab/automatic-downloads/rss-feeds/RSC/lib/dictionaries/cif_core.dic
dictionary named 'cif_core.dic' version 2.4.2 from 2011-04-26.

'_exptl_crystal_density_meas' value 'none' was changed to '?' - the
value is perceived as not measured.

Automatic conversion script
Id: cif_fix_values 3271 2015-04-21 07:52:19Z andrius 

 Adding full bibliography for 7036425--7036431.cif.
;
_cod_original_cell_volume 2920.7(10)
_cod_original_sg_symbol_H-M P-1
_cod_database_code 7036429

loop_
_symmetry_equiv_pos_as_xyz
'x, y, z'
'-x, -y, -z'

loop_
_atom_site_label
_atom_site_type_symbol
_atom_site_fract_x
_atom_site_fract_y
_atom_site_fract_z
_atom_site_U_iso_or_equiv
_atom_site_adp_type
_atom_site_occupancy
_atom_site_symmetry_multiplicity
_atom_site_calc_flag
_atom_site_refinement_flags
_atom_site_disorder_assembly
_atom_site_disorder_group
C35 C 0.4650(5) 0.5143(3) 0.30337(15) 0.0443(13) Uani 0.6092(11) 1 d PGDU A 1
C36 C 0.3711(5) 0.6023(4) 0.30421(15) 0.0505(13) Uani 0.6092(11) 1 d PGU A 1
H36 H 0.3415 0.6321 0.3400 0.061 Uiso 0.6092(11) 1 calc PR A 1
C37 C 0.3214(5) 0.6459(3) 0.2516(2) 0.0548(14) Uani 0.6092(11) 1 d PGDU A 1
C38 C 0.3657(5) 0.6014(4) 0.19808(15) 0.0510(13) Uani 0.6092(11) 1 d PGU A 1
H38 H 0.3324 0.6306 0.1629 0.061 Uiso 0.6092(11) 1 calc PR A 1
C39 C 0.4596(5) 0.5134(3) 0.19724(15) 0.0444(13) Uani 0.6092(11) 1 d PGDU A 1
C40 C 0.5093(5) 0.4698(3) 0.24989(19) 0.0430(12) Uani 0.6092(11) 1 d PGU A 1
H40 H 0.5721 0.4109 0.2493 0.052 Uiso 0.6092(11) 1 calc PR A 1
Br3 Br 0.18847(15) 0.76235(8) 0.25241(5) 0.0894(3) Uani 0.6092(11) 1 d PDU A 1
Br3' Br 0.4160(2) 0.79172(13) 0.24492(8) 0.0894(3) Uani 0.3908(11) 1 d PDU A 2
C35' C 0.53411(5) 0.49724(3) 0.302371(14) 0.0443(13) Uani 0.3908(11) 1 d PGDU A 2
C36' C 0.49042(6) 0.60088(2) 0.301120(16) 0.0505(13) Uani 0.3908(11) 1 d PGU A 2
H36' H 0.4768 0.6365 0.3362 0.061 Uiso 0.3908(11) 1 calc PR A 2
C37' C 0.46716(6) 0.65127(2) 0.247420(16) 0.0548(14) Uani 0.3908(11) 1 d PGDU A 2
C38' C 0.48759(6) 0.59802(2) 0.194970(15) 0.0510(13) Uani 0.3908(11) 1 d PGU A 2
H38' H 0.4720 0.6317 0.1590 0.061 Uiso 0.3908(11) 1 calc PR A 2
C39' C 0.53127(5) 0.49438(3) 0.196220(14) 0.0444(13) Uani 0.3908(11) 1 d PGDU A 2
C40' C 0.55453(4) 0.44399(3) 0.249920(13) 0.0430(12) Uani 0.3908(11) 1 d PGU A 2
H40' H 0.5838 0.3746 0.2508 0.052 Uiso 0.3908(11) 1 calc PR A 2
Mn1 Mn 0.50000(5) 0.50000(3) 0.500000(14) 0.02838(19) Uani 1 2 d SG . .
Mn2 Mn 0.58197(4) 0.26711(3) 0.433480(13) 0.03491(17) Uani 1 1 d G . .
Mn3 Mn 0.57504(4) 0.11797(2) 0.253000(13) 0.04355(19) Uani 1 1 d G . .
Mn4 Mn 0.56959(4) 0.26386(3) 0.067180(12) 0.03744(17) Uani 1 1 d G . .
Mn5 Mn 0.50000(6) 0.50000(3) 0.000000(14) 0.02826(19) Uani 1 2 d SG . .
Br1 Br 0.06431(6) 0.49252(5) 0.664900(15) 0.0885(2) Uani 1 1 d G . .
Br2 Br 0.08437(7) 0.49449(5) -0.165750(15) 0.1005(3) Uani 1 1 d G . .
O1 O 0.32538(4) 0.25786(3) 0.433710(12) 0.0510(8) Uani 1 1 d G . .
O2 O 0.42548(4) 0.35366(3) 0.492280(12) 0.0402(7) Uani 1 1 d G . .
O3 O -0.20624(4) 0.29398(6) 0.446770(19) 0.0707(11) Uani 1 1 d GU . .
O4 O -0.30472(4) 0.40824(7) 0.50923(2) 0.0841(14) Uani 1 1 d GU . .
O5 O 0.31647(4) 0.25582(3) 0.066940(13) 0.0553(9) Uani 1 1 d G . .
O6 O 0.42188(4) 0.35375(3) 0.008140(12) 0.0410(7) Uani 1 1 d G . .
O7 O -0.21641(4) 0.29141(6) 0.051950(19) 0.0804(13) Uani 1 1 d GU . .
O8 O -0.30649(5) 0.40780(7) -0.01101(2) 0.0954(15) Uani 1 1 d GU . .
O9 O 0.51869(5) 0.51023(3) 0.406030(14) 0.0802(14) Uani 1 1 d G A .
O10 O 0.56037(4) 0.36395(3) 0.360030(13) 0.0619(10) Uani 1 1 d G A .
O11 O 0.51378(5) 0.50709(3) 0.093580(14) 0.0845(15) Uani 1 1 d GU A .
O12 O 0.54268(4) 0.35915(3) 0.140790(13) 0.0653(10) Uani 1 1 d G A .
O13 O 0.37374(5) 0.05657(2) 0.275650(14) 0.0901(14) Uani 1 1 d G . .
H1W H 0.3838 -0.0064 0.2682 0.135 Uiso 1 1 d R . .
H2W H 0.2872 0.0735 0.2725 0.135 Uiso 1 1 d R . .
O14 O 0.4288(5) 0.2458(3) 0.2303(2) 0.0913(14) Uani 1 1 d . . .
H3W H 0.5007 0.2592 0.2114 0.137 Uiso 1 1 d R . .
H4W H 0.4323 0.2456 0.2678 0.137 Uiso 1 1 d R . .
O15 O 0.7495(6) 0.1993(4) 0.2475(2) 0.1081(18) Uani 1 1 d . . .
H5W H 0.6900 0.2445 0.2627 0.162 Uiso 1 1 d R . .
H6W H 0.7904 0.2291 0.2733 0.162 Uiso 1 1 d R . .
N1 N 0.6148(4) 0.1575(3) 0.51490(16) 0.0442(9) Uani 1 1 d . . .
N2 N 0.6707(5) 0.0119(4) 0.6030(2) 0.0642(12) Uani 1 1 d . . .
N3 N 0.6776(4) -0.0543(3) 0.41299(17) 0.0469(9) Uani 1 1 d . . .
N4 N 0.6186(4) 0.1134(3) 0.39977(15) 0.0404(8) Uani 1 1 d . . .
N5 N 0.6276(4) 0.0695(3) 0.34605(15) 0.0407(8) Uani 1 1 d . . .
N6 N 0.6631(5) -0.0478(3) 0.25299(17) 0.0534(10) Uani 1 1 d . . .
N7 N 0.6140(4) 0.0671(3) 0.15910(17) 0.0482(9) Uani 1 1 d . . .
N8 N 0.6064(4) 0.1102(3) 0.10411(16) 0.0436(9) Uani 1 1 d . . .
N9 N 0.6738(5) -0.0567(3) 0.09362(18) 0.0568(11) Uani 1 1 d . . .
N10 N 0.6097(4) 0.1526(3) -0.01292(17) 0.0503(10) Uani 1 1 d . . .
N11 N 0.6870(5) 0.0046(5) -0.0963(2) 0.0777(16) Uani 1 1 d . . .
C1 C 0.6102(5) 0.1819(4) 0.5713(2) 0.0552(12) Uani 1 1 d . . .
H1 H 0.5873 0.2494 0.5818 0.066 Uiso 1 1 calc R . .
C2 C 0.6384(6) 0.1092(5) 0.6149(2) 0.0646(15) Uani 1 1 d . . .
H2 H 0.6347 0.1294 0.6541 0.078 Uiso 1 1 calc R . .
C3 C 0.6750(5) -0.0140(4) 0.5463(2) 0.0545(12) Uani 1 1 d . . .
H3 H 0.6973 -0.0817 0.5363 0.065 Uiso 1 1 calc R . .
C4 C 0.6463(4) 0.0595(4) 0.50126(19) 0.0420(10) Uani 1 1 d . . .
C5 C 0.6502(5) 0.0370(3) 0.4383(2) 0.0421(10) Uani 1 1 d . . .
C6 C 0.6644(5) -0.0297(3) 0.3555(2) 0.0453(11) Uani 1 1 d . . .
C7 C 0.6827(7) -0.0966(4) 0.3048(2) 0.0679(15) Uani 1 1 d U . .
C8 C 0.7151(9) -0.2000(5) 0.3074(3) 0.0947(19) Uani 1 1 d U . .
H8 H 0.7317 -0.2334 0.3433 0.114 Uiso 1 1 calc R . .
C9 C 0.7228(11) -0.2542(5) 0.2546(3) 0.109(2) Uani 1 1 d U . .
H9 H 0.7333 -0.3246 0.2552 0.131 Uiso 1 1 calc R . .
C10 C 0.7143(10) -0.2010(5) 0.2016(3) 0.104(2) Uani 1 1 d U . .
H10 H 0.7335 -0.2349 0.1662 0.125 Uiso 1 1 calc R . .
C11 C 0.6778(7) -0.0985(4) 0.2017(2) 0.0677(16) Uani 1 1 d . . .
C12 C 0.6539(6) -0.0307(3) 0.1503(2) 0.0549(13) Uani 1 1 d . . .
C13 C 0.6434(5) 0.0344(4) 0.0670(2) 0.0470(11) Uani 1 1 d . . .
C14 C 0.6474(5) 0.0545(4) 0.0033(2) 0.0471(11) Uani 1 1 d . . .
C15 C 0.6838(6) -0.0176(5) -0.0381(2) 0.0650(15) Uani 1 1 d . . .
H15A H 0.7073 -0.0845 -0.0259 0.078 Uiso 1 1 calc R . .
C16 C 0.6491(7) 0.1025(7) -0.1112(3) 0.0781(19) Uani 1 1 d . . .
H16 H 0.6486 0.1210 -0.1509 0.094 Uiso 1 1 calc R . .
C17 C 0.6111(6) 0.1762(5) -0.0695(2) 0.0668(15) Uani 1 1 d . . .
H17 H 0.5863 0.2431 -0.0816 0.080 Uiso 1 1 calc R . .
C18 C 0.3175(4) 0.3185(3) 0.47533(19) 0.0356(9) Uani 1 1 d . . .
C19 C 0.1829(4) 0.3489(3) 0.50775(19) 0.0348(9) Uani 1 1 d . . .
C20 C 0.1865(4) 0.3950(3) 0.56183(19) 0.0386(9) Uani 1 1 d . . .
H20 H 0.2703 0.4042 0.5781 0.046 Uiso 1 1 calc R . .
C21 C 0.0616(5) 0.4276(3) 0.5915(2) 0.0440(10) Uani 1 1 d . . .
C22 C -0.0622(5) 0.4162(4) 0.5666(2) 0.0522(13) Uani 1 1 d . . .
H22 H -0.1450 0.4407 0.5858 0.063 Uiso 1 1 calc R . .
C23 C -0.0635(4) 0.3687(3) 0.5132(2) 0.0440(11) Uani 1 1 d . . .
C24 C 0.0607(4) 0.3342(3) 0.4834(2) 0.0365(9) Uani 1 1 d . . .
H24 H 0.0603 0.3017 0.4474 0.044 Uiso 1 1 calc R . .
C25 C -0.2010(5) 0.3571(4) 0.4877(3) 0.0622(16) Uani 1 1 d . . .
C26 C 0.3136(4) 0.3176(3) 0.0262(2) 0.0387(10) Uani 1 1 d . . .
C27 C 0.1832(4) 0.3496(3) -0.00683(19) 0.0341(9) Uani 1 1 d . . .
C28 C 0.1927(4) 0.3967(3) -0.0617(2) 0.0420(10) Uani 1 1 d . . .
H28 H 0.2784 0.4065 -0.0781 0.050 Uiso 1 1 calc R . .
C29 C 0.0725(5) 0.4288(4) -0.0916(2) 0.0532(12) Uani 1 1 d . . .
C30 C -0.0556(5) 0.4162(4) -0.0668(3) 0.0614(15) Uani 1 1 d . . .
H30 H -0.1357 0.4408 -0.0865 0.074 Uiso 1 1 calc R . .
C31 C -0.0641(5) 0.3680(3) -0.0137(3) 0.0534(13) Uani 1 1 d . . .
C32 C 0.0559(4) 0.3330(3) 0.0175(2) 0.0442(11) Uani 1 1 d . . .
H32 H 0.0500 0.2995 0.0536 0.053 Uiso 1 1 calc R . .
C33 C -0.2055(5) 0.3546(4) 0.0119(4) 0.0749(16) Uani 1 1 d U . .
C34 C 0.5263(6) 0.4581(5) 0.3609(2) 0.0626(15) Uani 1 1 d D . .
C41 C 0.5160(7) 0.4545(5) 0.1388(2) 0.0701(18) Uani 1 1 d D . .

loop_
_atom_site_aniso_label
_atom_site_aniso_U_11
_atom_site_aniso_U_22
_atom_site_aniso_U_33
_atom_site_aniso_U_23
_atom_site_aniso_U_13
_atom_site_aniso_U_12
C35 0.056(3) 0.045(2) 0.033(2) 0.0002(19) 0.002(2) -0.009(2)
C36 0.066(3) 0.051(3) 0.034(2) -0.006(2) -0.001(3) -0.003(2)
C37 0.071(3) 0.051(3) 0.041(3) -0.002(2) -0.002(3) -0.003(2)
C38 0.070(3) 0.050(3) 0.032(2) 0.007(2) -0.003(3) -0.006(2)
C39 0.060(3) 0.044(2) 0.031(2) 0.000(2) -0.003(2) -0.013(2)
C40 0.056(3) 0.041(2) 0.0337(19) -0.0003(18) -0.001(2) -0.012(2)
Br3 0.1291(9) 0.0644(5) 0.0645(5) 0.0001(4) -0.0051(5) 0.0263(5)
Br3' 0.1291(9) 0.0644(5) 0.0645(5) 0.0001(4) -0.0051(5) 0.0263(5)
C35' 0.056(3) 0.045(2) 0.033(2) 0.0002(19) 0.002(2) -0.009(2)
C36' 0.066(3) 0.051(3) 0.034(2) -0.006(2) -0.001(3) -0.003(2)
C37' 0.071(3) 0.051(3) 0.041(3) -0.002(2) -0.002(3) -0.003(2)
C38' 0.070(3) 0.050(3) 0.032(2) 0.007(2) -0.003(3) -0.006(2)
C39' 0.060(3) 0.044(2) 0.031(2) 0.000(2) -0.003(2) -0.013(2)
C40' 0.056(3) 0.041(2) 0.0337(19) -0.0003(18) -0.001(2) -0.012(2)
Mn1 0.0263(4) 0.0304(4) 0.0276(4) -0.0011(3) -0.0006(3) -0.0005(3)
Mn2 0.0307(3) 0.0367(3) 0.0367(3) -0.0049(3) 0.0007(3) -0.0017(2)
Mn3 0.0559(4) 0.0337(4) 0.0397(4) 0.0007(3) -0.0002(3) -0.0013(3)
Mn4 0.0349(4) 0.0394(4) 0.0374(4) 0.0059(3) -0.0045(3) -0.0027(3)
Mn5 0.0273(4) 0.0313(4) 0.0253(4) 0.0013(3) -0.0014(3) -0.0006(3)
Br1 0.1116(6) 0.0938(5) 0.0551(4) -0.0190(3) 0.0194(4) 0.0030(4)
Br2 0.1232(7) 0.1114(6) 0.0631(4) 0.0171(4) -0.0340(4) 0.0034(5)
O1 0.0422(18) 0.055(2) 0.056(2) -0.0158(16) 0.0034(15) -0.0031(14)
O2 0.0246(14) 0.0396(16) 0.0567(18) 0.0009(14) 0.0026(13) -0.0066(11)
O3 0.045(2) 0.065(2) 0.106(3) 0.026(2) -0.028(2) -0.0189(17)
O4 0.0280(19) 0.076(3) 0.144(4) 0.041(3) 0.000(2) 0.0041(17)
O5 0.0437(19) 0.055(2) 0.066(2) 0.0205(18) -0.0033(16) -0.0035(15)
O6 0.0301(15) 0.0384(16) 0.0557(18) 0.0030(14) -0.0038(13) -0.0090(12)
O7 0.047(2) 0.063(2) 0.135(4) -0.036(2) 0.032(2) -0.0249(18)
O8 0.0267(18) 0.087(3) 0.170(4) -0.054(3) -0.009(2) 0.0088(17)
O9 0.145(4) 0.085(3) 0.0245(17) -0.0052(18) 0.001(2) -0.066(3)
O10 0.076(3) 0.078(3) 0.0332(17) 0.0065(17) -0.0015(16) -0.017(2)
O11 0.144(4) 0.099(3) 0.0259(17) 0.0093(19) -0.003(2) -0.071(3)
O12 0.091(3) 0.073(3) 0.0361(18) -0.0045(18) 0.0004(18) -0.027(2)
O13 0.077(3) 0.083(3) 0.112(4) 0.024(3) -0.008(3) -0.023(2)
O14 0.069(3) 0.071(3) 0.130(4) 0.016(3) 0.006(3) 0.002(2)
O15 0.098(4) 0.144(5) 0.097(4) 0.013(3) -0.008(3) -0.070(4)
N1 0.050(2) 0.045(2) 0.038(2) -0.0003(17) -0.0002(16) -0.0077(17)
N2 0.059(3) 0.085(4) 0.049(3) 0.022(2) -0.009(2) -0.014(2)
N3 0.058(2) 0.038(2) 0.042(2) 0.0057(17) -0.0004(18) 0.0017(17)
N4 0.044(2) 0.040(2) 0.0351(19) 0.0012(16) 0.0036(15) 0.0003(15)
N5 0.053(2) 0.0316(18) 0.0364(19) -0.0009(15) 0.0021(16) -0.0024(15)
N6 0.077(3) 0.040(2) 0.041(2) 0.0013(18) -0.0015(19) 0.0015(19)
N7 0.066(3) 0.034(2) 0.043(2) -0.0002(17) -0.0026(18) -0.0022(17)
N8 0.051(2) 0.040(2) 0.040(2) -0.0035(17) -0.0029(17) -0.0064(16)
N9 0.085(3) 0.043(2) 0.042(2) -0.0002(18) -0.002(2) -0.003(2)
N10 0.041(2) 0.065(3) 0.044(2) 0.001(2) -0.0022(17) -0.0031(18)
N11 0.064(3) 0.125(5) 0.050(3) -0.030(3) 0.009(2) -0.033(3)
C1 0.058(3) 0.063(3) 0.045(3) -0.002(2) 0.004(2) -0.012(2)
C2 0.065(4) 0.087(4) 0.044(3) 0.009(3) -0.007(2) -0.017(3)
C3 0.050(3) 0.062(3) 0.053(3) 0.019(2) -0.007(2) -0.015(2)
C4 0.037(2) 0.053(3) 0.036(2) 0.008(2) 0.0029(18) -0.0086(19)
C5 0.042(2) 0.039(2) 0.044(2) 0.006(2) -0.0049(19) -0.0033(18)
C6 0.054(3) 0.033(2) 0.048(3) 0.009(2) -0.002(2) -0.0039(19)
C7 0.105(4) 0.044(3) 0.049(3) 0.003(2) 0.000(3) 0.009(3)
C8 0.169(5) 0.049(3) 0.060(3) 0.004(3) 0.003(4) 0.009(3)
C9 0.195(6) 0.052(3) 0.071(3) -0.003(3) 0.002(4) 0.017(4)
C10 0.191(6) 0.049(3) 0.065(3) -0.001(3) 0.009(4) 0.008(4)
C11 0.112(5) 0.037(3) 0.048(3) 0.002(2) 0.011(3) 0.006(3)
C12 0.088(4) 0.031(2) 0.045(3) -0.001(2) -0.001(3) -0.003(2)
C13 0.046(3) 0.051(3) 0.044(3) -0.005(2) -0.002(2) -0.007(2)
C14 0.040(2) 0.058(3) 0.044(3) -0.009(2) -0.002(2) -0.009(2)
C15 0.063(3) 0.082(4) 0.053(3) -0.019(3) 0.007(3) -0.020(3)
C16 0.075(4) 0.122(6) 0.041(3) -0.002(4) -0.003(3) -0.029(4)
C17 0.066(4) 0.097(4) 0.037(3) 0.003(3) -0.003(2) -0.008(3)
C18 0.030(2) 0.029(2) 0.047(2) -0.0009(18) -0.0008(17) 0.0001(15)
C19 0.026(2) 0.030(2) 0.048(2) 0.0027(18) -0.0020(17) -0.0019(15)
C20 0.032(2) 0.038(2) 0.045(2) 0.0040(19) 0.0018(18) -0.0026(17)
C21 0.046(3) 0.038(2) 0.048(3) 0.005(2) 0.007(2) -0.0054(19)
C22 0.033(2) 0.043(3) 0.077(4) 0.010(3) 0.020(2) 0.0029(19)
C23 0.023(2) 0.031(2) 0.076(3) 0.017(2) 0.002(2) 0.0006(16)
C24 0.029(2) 0.032(2) 0.048(2) 0.0020(18) -0.0014(17) -0.0027(16)
C25 0.026(2) 0.058(3) 0.102(4) 0.046(3) -0.012(3) -0.007(2)
C26 0.028(2) 0.031(2) 0.057(3) -0.004(2) -0.0034(18) 0.0002(16)
C27 0.0221(19) 0.029(2) 0.051(2) -0.0031(18) 0.0016(17) -0.0030(15)
C28 0.035(2) 0.039(2) 0.052(3) -0.005(2) -0.0028(19) -0.0035(17)
C29 0.052(3) 0.050(3) 0.057(3) -0.004(2) -0.019(2) 0.003(2)
C30 0.048(3) 0.041(3) 0.094(4) -0.013(3) -0.035(3) 0.008(2)
C31 0.029(2) 0.038(2) 0.092(4) -0.018(3) -0.002(2) -0.0010(18)
C32 0.031(2) 0.030(2) 0.070(3) -0.003(2) 0.008(2) -0.0015(16)
C33 0.032(2) 0.055(3) 0.138(4) -0.047(3) 0.006(3) -0.005(2)
C34 0.086(4) 0.077(4) 0.033(3) 0.004(3) -0.003(2) -0.041(3)
C41 0.109(5) 0.082(4) 0.032(3) -0.001(3) -0.002(3) -0.062(4)

loop_
_atom_type_symbol
_atom_type_description
_atom_type_scat_dispersion_real
_atom_type_scat_dispersion_imag
_atom_type_scat_source
C C 0.0033 0.0016 'International Tables Vol C Tables 4.2.6.8 and 6.1.1.4'
H H 0.0000 0.0000 'International Tables Vol C Tables 4.2.6.8 and 6.1.1.4'
N N 0.0061 0.0033 'International Tables Vol C Tables 4.2.6.8 and 6.1.1.4'
O O 0.0106 0.0060 'International Tables Vol C Tables 4.2.6.8 and 6.1.1.4'
Mn Mn 0.3368 0.7283 'International Tables Vol C Tables 4.2.6.8 and 6.1.1.4'
Br Br -0.2901 2.4595 'International Tables Vol C Tables 4.2.6.8 and 6.1.1.4'

loop_
_geom_angle_atom_site_label_1
_geom_angle_atom_site_label_2
_geom_angle_atom_site_label_3
_geom_angle
_geom_angle_site_symmetry_1
_geom_angle_site_symmetry_3
C36 C35 C40 120.0 . .
C36 C35 C34 123.9(4) . .
C40 C35 C34 116.1(4) . .
C35 C36 C37 120.0 . .
C35 C36 H36 120.0 . .
C37 C36 H36 120.0 . .
C38 C37 C36 120.0 . .
C38 C37 Br3 119.7(3) . .
C36 C37 Br3 120.3(3) . .
C37 C38 C39 120.0 . .
C37 C38 H38 120.0 . .
C39 C38 H38 120.0 . .
C40 C39 C38 120.0 . .
C40 C39 C41 115.5(4) . .
C38 C39 C41 124.5(4) . .
C39 C40 C35 120.0 . .
C39 C40 H40 120.0 . .
C35 C40 H40 120.0 . .
C36' C35' C40' 120.0 . .
C36' C35' C34 110.6(3) . .
C40' C35' C34 128.3(2) . .
C35' C36' C37' 120.0 . .
C35' C36' H36' 120.0 . .
C37' C36' H36' 120.0 . .
C38' C37' C36' 120.0 . .
C38' C37' Br3' 119.51(6) . .
C36' C37' Br3' 120.43(6) . .
C37' C38' C39' 120.0 . .
C37' C38' H38' 120.0 . .
C39' C38' H38' 120.0 . .
C38' C39' C40' 120.0 . .
C38' C39' C41 108.8(3) . .
C40' C39' C41 129.8(3) . .
C39' C40' C35' 120.0 . .
C39' C40' H40' 120.0 . .
C35' C40' H40' 120.0 . .
O9 Mn1 O9 180.0 2_666 .
O9 Mn1 O4 85.8 2_666 1_655
O9 Mn1 O4 94.2 . 1_655
O9 Mn1 O4 94.2 2_666 2_566
O9 Mn1 O4 85.8 . 2_566
O4 Mn1 O4 180.0 1_655 2_566
O9 Mn1 O2 90.3 2_666 .
O9 Mn1 O2 89.7 . .
O4 Mn1 O2 83.0 1_655 .
O4 Mn1 O2 97.0 2_566 .
O9 Mn1 O2 89.7 2_666 2_666
O9 Mn1 O2 90.3 . 2_666
O4 Mn1 O2 97.0 1_655 2_666
O4 Mn1 O2 83.0 2_566 2_666
O2 Mn1 O2 180.0 . 2_666
O10 Mn2 O3 93.0 . 1_655
O10 Mn2 N4 106.61(9) . .
O3 Mn2 N4 100.01(10) 1_655 .
O10 Mn2 O2 98.0 . .
O3 Mn2 O2 114.8 1_655 .
N4 Mn2 O2 135.94(10) . .
O10 Mn2 N1 177.91(10) . .
O3 Mn2 N1 85.17(10) 1_655 .
N4 Mn2 N1 72.79(13) . .
O2 Mn2 N1 83.74(10) . .
O10 Mn2 O1 89.3 . .
O3 Mn2 O1 169.5 1_655 .
N4 Mn2 O1 89.14(10) . .
O2 Mn2 O1 54.6 . .
N1 Mn2 O1 92.64(10) . .
O15 Mn3 O14 94.7(2) . .
O15 Mn3 N5 90.25(17) . .
O14 Mn3 N5 124.27(17) . .
O15 Mn3 N7 90.70(18) . .
O14 Mn3 N7 94.31(18) . .
N5 Mn3 N7 141.18(13) . .
O15 Mn3 N6 105.6(2) . .
O14 Mn3 N6 154.67(18) . .
N5 Mn3 N6 71.44(14) . .
N7 Mn3 N6 70.97(14) . .
O15 Mn3 O13 166.94(16) . .
O14 Mn3 O13 79.41(12) . .
N5 Mn3 O13 83.61(10) . .
N7 Mn3 O13 101.33(11) . .
N6 Mn3 O13 83.38(12) . .
O15 Mn3 H3W 75.1 . .
O14 Mn3 H3W 22.9 . .
N5 Mn3 H3W 134.5 . .
N7 Mn3 H3W 82.9 . .
N6 Mn3 H3W 153.8 . .
O13 Mn3 H3W 101.1 . .
O15 Mn3 H4W 94.8 . .
O14 Mn3 H4W 23.2 . .
N5 Mn3 H4W 101.1 . .
N7 Mn3 H4W 117.5 . .
N6 Mn3 H4W 158.1 . .
O13 Mn3 H4W 75.2 . .
H3W Mn3 H4W 40.1 . .
O15 Mn3 H5W 22.8 . .
O14 Mn3 H5W 76.8 . .
N5 Mn3 H5W 88.9 . .
N7 Mn3 H5W 105.8 . .
N6 Mn3 H5W 126.3 . .
O13 Mn3 H5W 144.9 . .
H3W Mn3 H5W 61.4 . .
H4W Mn3 H5W 72.7 . .
O12 Mn4 O7 92.7 . 1_655
O12 Mn4 N8 105.02(10) . .
O7 Mn4 N8 99.31(11) 1_655 .
O12 Mn4 O6 98.3 . .
O7 Mn4 O6 113.5 1_655 .
N8 Mn4 O6 138.50(10) . .
O12 Mn4 N10 177.06(10) . .
O7 Mn4 N10 85.60(10) 1_655 .
N8 Mn4 N10 72.96(14) . .
O6 Mn4 N10 84.58(10) . .
O12 Mn4 O5 90.3 . .
O7 Mn4 O5 168.4 1_655 .
N8 Mn4 O5 90.75(11) . .
O6 Mn4 O5 54.9 . .
N10 Mn4 O5 91.84(10) . .
O8 Mn5 O8 180.0 1_655 2_565
O8 Mn5 O11 94.0 1_655 .
O8 Mn5 O11 86.0 2_565 .
O8 Mn5 O11 86.0 1_655 2_665
O8 Mn5 O11 94.0 2_565 2_665
O11 Mn5 O11 180.0 . 2_665
O8 Mn5 O6 83.1 1_655 .
O8 Mn5 O6 96.9 2_565 .
O11 Mn5 O6 90.6 . .
O11 Mn5 O6 89.4 2_665 .
O8 Mn5 O6 96.9 1_655 2_665
O8 Mn5 O6 83.1 2_565 2_665
O11 Mn5 O6 89.4 . 2_665
O11 Mn5 O6 90.6 2_665 2_665
O6 Mn5 O6 180.0 . 2_665
C18 O1 Mn2 85.66(18) . .
C18 O2 Mn1 138.51(17) . .
C18 O2 Mn2 99.20(18) . .
Mn1 O2 Mn2 103.8 . .
C25 O3 Mn2 110.9(2) . 1_455
C25 O4 Mn1 151.0(3) . 1_455
C26 O5 Mn4 85.94(19) . .
C26 O6 Mn5 139.33(18) . .
C26 O6 Mn4 97.5(2) . .
Mn5 O6 Mn4 103.8 . .
C33 O7 Mn4 112.1(2) . 1_455
C33 O8 Mn5 148.8(3) . 1_455
C34 O9 Mn1 142.2(2) . .
C34 O10 Mn2 126.2(2) . .
C41 O11 Mn5 142.4(2) . .
C41 O12 Mn4 125.4(2) . .
Mn3 O13 H1W 108.7 . .
Mn3 O13 H2W 139.5 . .
H1W O13 H2W 102.8 . .
Mn3 O14 H3W 78.6 . .
Mn3 O14 H4W 74.3 . .
H3W O14 H4W 116.4 . .
Mn3 O15 H5W 80.3 . .
Mn3 O15 H6W 132.3 . .
H5W O15 H6W 73.0 . .
C1 N1 C4 117.9(4) . .
C1 N1 Mn2 127.5(3) . .
C4 N1 Mn2 114.5(3) . .
C2 N2 C3 117.0(5) . .
C5 N3 C6 101.5(4) . .
C5 N4 N5 105.1(3) . .
C5 N4 Mn2 118.3(3) . .
N5 N4 Mn2 136.5(3) . .
C6 N5 N4 106.4(3) . .
C6 N5 Mn3 116.6(3) . .
N4 N5 Mn3 136.6(3) . .
C7 N6 C11 121.0(4) . .
C7 N6 Mn3 118.7(3) . .
C11 N6 Mn3 119.7(3) . .
C12 N7 N8 105.2(4) . .
C12 N7 Mn3 117.4(3) . .
N8 N7 Mn3 137.3(3) . .
C13 N8 N7 105.4(4) . .
C13 N8 Mn4 117.9(3) . .
N7 N8 Mn4 136.5(3) . .
C12 N9 C13 100.5(4) . .
C17 N10 C14 118.4(5) . .
C17 N10 Mn4 127.6(4) . .
C14 N10 Mn4 113.8(3) . .
C15 N11 C16 116.0(5) . .
N1 C1 C2 121.4(5) . .
N1 C1 H1 119.3 . .
C2 C1 H1 119.3 . .
N2 C2 C1 122.3(5) . .
N2 C2 H2 118.8 . .
C1 C2 H2 118.8 . .
N2 C3 C4 121.2(5) . .
N2 C3 H3 119.4 . .
C4 C3 H3 119.4 . .
N1 C4 C3 120.2(4) . .
N1 C4 C5 115.6(4) . .
C3 C4 C5 124.3(4) . .
N4 C5 N3 113.9(4) . .
N4 C5 C4 118.6(4) . .
N3 C5 C4 127.5(4) . .
N5 C6 N3 113.1(4) . .
N5 C6 C7 118.6(4) . .
N3 C6 C7 128.3(4) . .
N6 C7 C8 121.0(5) . .
N6 C7 C6 113.5(4) . .
C8 C7 C6 125.5(5) . .
C7 C8 C9 118.5(6) . .
C7 C8 H8 120.7 . .
C9 C8 H8 120.7 . .
C10 C9 C8 118.8(6) . .
C10 C9 H9 120.6 . .
C8 C9 H9 120.6 . .
C11 C10 C9 119.6(6) . .
C11 C10 H10 120.2 . .
C9 C10 H10 120.2 . .
N6 C11 C10 120.4(5) . .
N6 C11 C12 112.2(4) . .
C10 C11 C12 127.5(5) . .
N7 C12 N9 114.8(4) . .
N7 C12 C11 118.9(4) . .
N9 C12 C11 126.2(4) . .
N8 C13 N9 114.1(4) . .
N8 C13 C14 119.8(4) . .
N9 C13 C14 126.1(4) . .
N10 C14 C15 120.6(5) . .
N10 C14 C13 115.1(4) . .
C15 C14 C13 124.3(5) . .
N11 C15 C14 122.2(6) . .
N11 C15 H15A 118.9 . .
C14 C15 H15A 118.9 . .
N11 C16 C17 122.3(6) . .
N11 C16 H16 118.8 . .
C17 C16 H16 118.8 . .
N10 C17 C16 120.5(6) . .
N10 C17 H17 119.7 . .
C16 C17 H17 119.7 . .
O1 C18 O2 120.4(3) . .
O1 C18 C19 120.8(3) . .
O2 C18 C19 118.8(3) . .
C24 C19 C20 121.5(4) . .
C24 C19 C18 120.6(4) . .
C20 C19 C18 117.8(4) . .
C19 C20 C21 118.5(4) . .
C19 C20 H20 120.7 . .
C21 C20 H20 120.7 . .
C22 C21 C20 120.5(4) . .
C22 C21 Br1 120.3(4) . .
C20 C21 Br1 119.2(4) . .
C23 C22 C21 120.0(4) . .
C23 C22 H22 120.0 . .
C21 C22 H22 120.0 . .
C22 C23 C24 120.1(4) . .
C22 C23 C25 118.4(4) . .
C24 C23 C25 121.5(5) . .
C19 C24 C23 119.2(4) . .
C19 C24 H24 120.4 . .
C23 C24 H24 120.4 . .
O4 C25 O3 123.1(4) . .
O4 C25 C23 117.6(6) . .
O3 C25 C23 119.3(4) . .
O5 C26 O6 121.6(3) . .
O5 C26 C27 121.2(3) . .
O6 C26 C27 117.1(4) . .
C32 C27 C28 120.8(4) . .
C32 C27 C26 120.4(4) . .
C28 C27 C26 118.8(4) . .
C29 C28 C27 119.0(4) . .
C29 C28 H28 120.5 . .
C27 C28 H28 120.5 . .
C30 C29 C28 120.8(5) . .
C30 C29 Br2 120.0(4) . .
C28 C29 Br2 119.2(4) . .
C31 C30 C29 120.0(4) . .
C31 C30 H30 120.0 . .
C29 C30 H30 120.0 . .
C30 C31 C32 120.8(5) . .
C30 C31 C33 118.7(5) . .
C32 C31 C33 120.5(6) . .
C27 C32 C31 118.6(5) . .
C27 C32 H32 120.7 . .
C31 C32 H32 120.7 . .
O7 C33 O8 123.9(5) . .
O7 C33 C31 119.8(5) . .
O8 C33 C31 116.3(6) . .
O9 C34 O10 124.6(4) . .
O9 C34 C35' 124.6(4) . .
O10 C34 C35' 108.9(4) . .
O9 C34 C35 115.6(5) . .
O10 C34 C35 119.0(4) . .
C35' C34 C35 25.5(2) . .
O11 C41 O12 125.4(4) . .
O11 C41 C39' 122.7(4) . .
O12 C41 C39' 109.3(4) . .
O11 C41 C39 115.1(5) . .
O12 C41 C39 118.9(4) . .
C39' C41 C39 26.5(2) . .

loop_
_geom_bond_atom_site_label_1
_geom_bond_atom_site_label_2
_geom_bond_distance
_geom_bond_site_symmetry_2
C35 C36 1.3900 .
C35 C40 1.3900 .
C35 C34 1.585(6) .
C36 C37 1.3900 .
C36 H36 0.9300 .
C37 C38 1.3900 .
C37 Br3 1.886(3) .
C38 C39 1.3900 .
C38 H38 0.9300 .
C39 C40 1.3900 .
C39 C41 1.598(6) .
C40 H40 0.9300 .
Br3' C37' 1.8716(17) .
C35' C36' 1.3900 .
C35' C40' 1.3900 .
C35' C34 1.421(5) .
C36' C37' 1.3900 .
C36' H36' 0.9300 .
C37' C38' 1.3900 .
C38' C39' 1.3900 .
C38' H38' 0.9300 .
C39' C40' 1.3900 .
C39' C41 1.433(5) .
C40' H40' 0.9300 .
Mn1 O9 2.1358 2_666
Mn1 O9 2.1358 .
Mn1 O4 2.1383 1_655
Mn1 O4 2.1383(12) 2_566
Mn1 O2 2.1804 .
Mn1 O2 2.1804 2_666
Mn2 O10 2.0874 .
Mn2 O3 2.1755 1_655
Mn2 N4 2.178(4) .
Mn2 O2 2.2151 .
Mn2 N1 2.336(4) .
Mn2 O1 2.5251 .
Mn3 O15 2.137(4) .
Mn3 O14 2.138(4) .
Mn3 N5 2.249(4) .
Mn3 N7 2.250(4) .
Mn3 N6 2.261(4) .
Mn3 O13 2.2697 .
Mn3 H3W 2.1392 .
Mn3 H4W 2.0758 .
Mn3 H5W 2.1628 .
Mn4 O12 2.1020 .
Mn4 O7 2.1862 1_655
Mn4 N8 2.187(4) .
Mn4 O6 2.2151 .
Mn4 N10 2.353(4) .
Mn4 O5 2.4887 .
Mn5 O8 2.1237 1_655
Mn5 O8 2.1237(12) 2_565
Mn5 O11 2.1333 .
Mn5 O11 2.1333 2_665
Mn5 O6 2.1874 .
Mn5 O6 2.1874 2_665
Br1 C21 1.889(5) .
Br2 C29 1.890(5) .
O1 C18 1.246(4) .
O2 C18 1.280(4) .
O3 C25 1.268(7) .
O3 Mn2 2.1755 1_455
O4 C25 1.236(6) .
O4 Mn1 2.1383 1_455
O5 C26 1.225(5) .
O6 C26 1.273(4) .
O7 C33 1.240(8) .
O7 Mn4 2.1862 1_455
O8 C33 1.256(7) .
O8 Mn5 2.1237 1_455
O9 C34 1.240(5) .
O10 C34 1.255(6) .
O11 C41 1.230(5) .
O12 C41 1.263(7) .
O13 H1W 0.8499 .
O13 H2W 0.8500 .
O14 H3W 0.8501 .
O14 H4W 0.8499 .
O15 H5W 0.8499 .
O15 H6W 0.8500 .
N1 C1 1.321(6) .
N1 C4 1.340(6) .
N2 C2 1.324(8) .
N2 C3 1.333(7) .
N3 C5 1.344(6) .
N3 C6 1.344(6) .
N4 C5 1.340(6) .
N4 N5 1.355(5) .
N5 C6 1.339(5) .
N6 C7 1.339(6) .
N6 C11 1.349(7) .
N7 C12 1.326(6) .
N7 N8 1.363(5) .
N8 C13 1.332(6) .
N9 C12 1.338(6) .
N9 C13 1.348(6) .
N10 C17 1.316(6) .
N10 C14 1.357(6) .
N11 C15 1.346(8) .
N11 C16 1.348(9) .
C1 C2 1.380(8) .
C1 H1 0.9300 .
C2 H2 0.9300 .
C3 C4 1.411(6) .
C3 H3 0.9300 .
C4 C5 1.462(6) .
C6 C7 1.458(7) .
C7 C8 1.372(8) .
C8 C9 1.403(9) .
C8 H8 0.9300 .
C9 C10 1.381(9) .
C9 H9 0.9300 .
C10 C11 1.365(8) .
C10 H10 0.9300 .
C11 C12 1.467(7) .
C13 C14 1.464(7) .
C14 C15 1.360(7) .
C15 H15A 0.9300 .
C16 C17 1.381(9) .
C16 H16 0.9300 .
C17 H17 0.9300 .
C18 C19 1.498(6) .
C19 C24 1.367(6) .
C19 C20 1.383(6) .
C20 C21 1.397(6) .
C20 H20 0.9300 .
C21 C22 1.377(7) .
C22 C23 1.376(7) .
C22 H22 0.9300 .
C23 C24 1.398(6) .
C23 C25 1.505(7) .
C24 H24 0.9300 .
C26 C27 1.505(6) .
C27 C32 1.388(6) .
C27 C28 1.391(6) .
C28 C29 1.387(6) .
C28 H28 0.9300 .
C29 C30 1.385(8) .
C30 C31 1.360(8) .
C30 H30 0.9300 .
C31 C32 1.409(7) .
C31 C33 1.514(7) .
C32 H32 0.9300 .

loop_
_geom_torsion_atom_site_label_1
_geom_torsion_atom_site_label_2
_geom_torsion_atom_site_label_3
_geom_torsion_atom_site_label_4
_geom_torsion
_geom_torsion_site_symmetry_1
C40 C35 C36 C37 0.0 .
C34 C35 C36 C37 -179.2(5) .
C35 C36 C37 C38 0.0 .
C35 C36 C37 Br3 177.5(4) .
C36 C37 C38 C39 0.0 .
Br3 C37 C38 C39 -177.5(4) .
C37 C38 C39 C40 0.0 .
C37 C38 C39 C41 179.0(5) .
C38 C39 C40 C35 0.0 .
C41 C39 C40 C35 -179.1(4) .
C36 C35 C40 C39 0.0 .
C34 C35 C40 C39 179.3(5) .
C40' C35' C36' C37' 0.0 .
C34 C35' C36' C37' -169.0(2) .
C35' C36' C37' C38' 0.0 .
C35' C36' C37' Br3' -177.24(9) .
C36' C37' C38' C39' 0.0 .
Br3' C37' C38' C39' 177.27(9) .
C37' C38' C39' C40' 0.0 .
C37' C38' C39' C41 167.8(3) .
C38' C39' C40' C35' 0.0 .
C41 C39' C40' C35' -164.9(3) .
C36' C35' C40' C39' 0.0 .
C34 C35' C40' C39' 166.8(3) .
O10 Mn2 O1 C18 -102.21(19) .
O3 Mn2 O1 C18 0.74(19) 1_655
N4 Mn2 O1 C18 151.2(2) .
O2 Mn2 O1 C18 -1.97(19) .
N1 Mn2 O1 C18 78.4(2) .
O9 Mn1 O2 C18 109.3(3) 2_666
O9 Mn1 O2 C18 -70.7(3) .
O4 Mn1 O2 C18 -164.9(3) 1_655
O4 Mn1 O2 C18 15.1(3) 2_566
O2 Mn1 O2 C18 -77(100) 2_666
O9 Mn1 O2 Mn2 -129.0 2_666
O9 Mn1 O2 Mn2 51.0 .
O4 Mn1 O2 Mn2 -43.2 1_655
O4 Mn1 O2 Mn2 136.8 2_566
O2 Mn1 O2 Mn2 45(100) 2_666
O10 Mn2 O2 C18 85.43(19) .
O3 Mn2 O2 C18 -177.52(19) 1_655
N4 Mn2 O2 C18 -38.6(2) .
N1 Mn2 O2 C18 -95.8(2) .
O1 Mn2 O2 C18 1.94(19) .
O10 Mn2 O2 Mn1 -59.8 .
O3 Mn2 O2 Mn1 37.3 1_655
N4 Mn2 O2 Mn1 176.22(14) .
N1 Mn2 O2 Mn1 118.99(10) .
O1 Mn2 O2 Mn1 -143.3 .
O12 Mn4 O5 C26 101.5(2) .
O7 Mn4 O5 C26 -3.48(19) 1_655
N8 Mn4 O5 C26 -153.5(2) .
O6 Mn4 O5 C26 1.59(19) .
N10 Mn4 O5 C26 -80.5(2) .
O8 Mn5 O6 C26 164.0(3) 1_655
O8 Mn5 O6 C26 -16.0(3) 2_565
O11 Mn5 O6 C26 70.1(3) .
O11 Mn5 O6 C26 -109.9(3) 2_665
O6 Mn5 O6 C26 173(100) 2_665
O8 Mn5 O6 Mn4 44.5 1_655
O8 Mn5 O6 Mn4 -135.5 2_565
O11 Mn5 O6 Mn4 -49.5 .
O11 Mn5 O6 Mn4 130.5 2_665
O6 Mn5 O6 Mn4 53(100) 2_665
O12 Mn4 O6 C26 -86.04(19) .
O7 Mn4 O6 C26 177.35(19) 1_655
N8 Mn4 O6 C26 38.0(2) .
N10 Mn4 O6 C26 94.6(2) .
O5 Mn4 O6 C26 -1.54(19) .
O12 Mn4 O6 Mn5 59.1 .
O7 Mn4 O6 Mn5 -37.5 1_655
N8 Mn4 O6 Mn5 -176.87(15) .
N10 Mn4 O6 Mn5 -120.33(10) .
O5 Mn4 O6 Mn5 143.6 .
O9 Mn1 O9 C34 162(100) 2_666
O4 Mn1 O9 C34 64.3(5) 1_655
O4 Mn1 O9 C34 -115.7(5) 2_566
O2 Mn1 O9 C34 -18.7(5) .
O2 Mn1 O9 C34 161.3(5) 2_666
O3 Mn2 O10 C34 -85.2(3) 1_655
N4 Mn2 O10 C34 173.4(3) .
O2 Mn2 O10 C34 30.4(3) .
N1 Mn2 O10 C34 -114(3) .
O1 Mn2 O10 C34 84.5(3) .
O8 Mn5 O11 C41 -65.9(5) 1_655
O8 Mn5 O11 C41 114.1(5) 2_565
O11 Mn5 O11 C41 -24(86) 2_665
O6 Mn5 O11 C41 17.2(5) .
O6 Mn5 O11 C41 -162.8(5) 2_665
O7 Mn4 O12 C41 81.2(4) 1_655
N8 Mn4 O12 C41 -178.4(4) .
O6 Mn4 O12 C41 -33.0(4) .
N10 Mn4 O12 C41 135(2) .
O5 Mn4 O12 C41 -87.5(4) .
O10 Mn2 N1 C1 107(2) .
O3 Mn2 N1 C1 79.1(4) 1_655
N4 Mn2 N1 C1 -178.9(4) .
O2 Mn2 N1 C1 -36.6(4) .
O1 Mn2 N1 C1 -90.6(4) .
O10 Mn2 N1 C4 -70(3) .
O3 Mn2 N1 C4 -98.5(3) 1_655
N4 Mn2 N1 C4 3.5(3) .
O2 Mn2 N1 C4 145.8(3) .
O1 Mn2 N1 C4 91.8(3) .
O10 Mn2 N4 C5 173.2(3) .
O3 Mn2 N4 C5 77.0(3) 1_655
O2 Mn2 N4 C5 -65.7(4) .
N1 Mn2 N4 C5 -4.7(3) .
O1 Mn2 N4 C5 -97.7(3) .
O10 Mn2 N4 N5 -1.3(4) .
O3 Mn2 N4 N5 -97.5(4) 1_655
O2 Mn2 N4 N5 119.8(4) .
N1 Mn2 N4 N5 -179.2(4) .
O1 Mn2 N4 N5 87.8(4) .
C5 N4 N5 C6 -0.3(5) .
Mn2 N4 N5 C6 174.7(3) .
C5 N4 N5 Mn3 171.3(3) .
Mn2 N4 N5 Mn3 -13.7(7) .
O15 Mn3 N5 C6 -114.8(4) .
O14 Mn3 N5 C6 149.3(3) .
N7 Mn3 N5 C6 -23.3(4) .
N6 Mn3 N5 C6 -8.4(3) .
O13 Mn3 N5 C6 76.8(3) .
O15 Mn3 N5 N4 74.3(4) .
O14 Mn3 N5 N4 -21.7(5) .
N7 Mn3 N5 N4 165.7(4) .
N6 Mn3 N5 N4 -179.3(5) .
O13 Mn3 N5 N4 -94.2(4) .
O15 Mn3 N6 C7 94.6(5) .
O14 Mn3 N6 C7 -123.1(5) .
N5 Mn3 N6 C7 9.7(4) .
N7 Mn3 N6 C7 179.8(5) .
O13 Mn3 N6 C7 -75.7(5) .
O15 Mn3 N6 C11 -94.0(5) .
O14 Mn3 N6 C11 48.4(7) .
N5 Mn3 N6 C11 -178.8(5) .
N7 Mn3 N6 C11 -8.7(4) .
O13 Mn3 N6 C11 95.7(5) .
O15 Mn3 N7 C12 112.4(4) .
O14 Mn3 N7 C12 -152.8(4) .
N5 Mn3 N7 C12 21.1(5) .
N6 Mn3 N7 C12 6.1(4) .
O13 Mn3 N7 C12 -72.8(4) .
O15 Mn3 N7 N8 -68.9(5) .
O14 Mn3 N7 N8 26.0(5) .
N5 Mn3 N7 N8 -160.1(4) .
N6 Mn3 N7 N8 -175.2(5) .
O13 Mn3 N7 N8 106.0(4) .
C12 N7 N8 C13 -0.4(5) .
Mn3 N7 N8 C13 -179.2(4) .
C12 N7 N8 Mn4 -173.7(4) .
Mn3 N7 N8 Mn4 7.5(7) .
O12 Mn4 N8 C13 -172.2(3) .
O7 Mn4 N8 C13 -76.8(3) 1_655
O6 Mn4 N8 C13 65.9(4) .
N10 Mn4 N8 C13 5.6(3) .
O5 Mn4 N8 C13 97.3(3) .
O12 Mn4 N8 N7 0.5(4) .
O7 Mn4 N8 N7 95.8(4) 1_655
O6 Mn4 N8 N7 -121.4(4) .
N10 Mn4 N8 N7 178.3(5) .
O5 Mn4 N8 N7 -90.0(4) .
O12 Mn4 N10 C17 -132.7(18) .
O7 Mn4 N10 C17 -78.5(4) 1_655
N8 Mn4 N10 C17 -179.6(5) .
O6 Mn4 N10 C17 35.7(4) .
O5 Mn4 N10 C17 90.1(4) .
O12 Mn4 N10 C14 41(2) .
O7 Mn4 N10 C14 95.2(3) 1_655
N8 Mn4 N10 C14 -5.9(3) .
O6 Mn4 N10 C14 -150.6(3) .
O5 Mn4 N10 C14 -96.2(3) .
C4 N1 C1 C2 0.8(7) .
Mn2 N1 C1 C2 -176.7(4) .
C3 N2 C2 C1 0.0(8) .
N1 C1 C2 N2 -0.4(9) .
C2 N2 C3 C4 0.0(7) .
C1 N1 C4 C3 -0.8(6) .
Mn2 N1 C4 C3 177.1(3) .
C1 N1 C4 C5 -179.9(4) .
Mn2 N1 C4 C5 -2.0(5) .
N2 C3 C4 N1 0.4(7) .
N2 C3 C4 C5 179.4(4) .
N5 N4 C5 N3 -0.8(5) .
Mn2 N4 C5 N3 -176.9(3) .
N5 N4 C5 C4 -178.4(4) .
Mn2 N4 C5 C4 5.5(5) .
C6 N3 C5 N4 1.5(5) .
C6 N3 C5 C4 178.9(5) .
N1 C4 C5 N4 -2.1(6) .
C3 C4 C5 N4 178.9(4) .
N1 C4 C5 N3 -179.3(4) .
C3 C4 C5 N3 1.6(8) .
N4 N5 C6 N3 1.3(5) .
Mn3 N5 C6 N3 -172.3(3) .
N4 N5 C6 C7 -179.7(5) .
Mn3 N5 C6 C7 6.8(6) .
C5 N3 C6 N5 -1.7(5) .
C5 N3 C6 C7 179.4(5) .
C11 N6 C7 C8 -1.6(10) .
Mn3 N6 C7 C8 169.7(6) .
C11 N6 C7 C6 179.2(6) .
Mn3 N6 C7 C6 -9.5(7) .
N5 C6 C7 N6 1.7(8) .
N3 C6 C7 N6 -179.4(5) .
N5 C6 C7 C8 -177.5(7) .
N3 C6 C7 C8 1.4(11) .
N6 C7 C8 C9 -2.1(12) .
C6 C7 C8 C9 177.0(8) .
C7 C8 C9 C10 7.9(14) .
C8 C9 C10 C11 -10.1(15) .
C7 N6 C11 C10 -0.6(11) .
Mn3 N6 C11 C10 -171.8(6) .
C7 N6 C11 C12 -179.0(6) .
Mn3 N6 C11 C12 9.7(7) .
C9 C10 C11 N6 6.5(13) .
C9 C10 C11 C12 -175.3(8) .
N8 N7 C12 N9 0.0(6) .
Mn3 N7 C12 N9 179.2(4) .
N8 N7 C12 C11 177.5(5) .
Mn3 N7 C12 C11 -3.4(7) .
C13 N9 C12 N7 0.3(6) .
C13 N9 C12 C11 -176.9(6) .
N6 C11 C12 N7 -4.1(9) .
C10 C11 C12 N7 177.6(7) .
N6 C11 C12 N9 173.1(6) .
C10 C11 C12 N9 -5.2(12) .
N7 N8 C13 N9 0.6(5) .
Mn4 N8 C13 N9 175.4(3) .
N7 N8 C13 C14 -179.6(4) .
Mn4 N8 C13 C14 -4.8(6) .
C12 N9 C13 N8 -0.6(6) .
C12 N9 C13 C14 179.7(5) .
C17 N10 C14 C15 -0.9(7) .
Mn4 N10 C14 C15 -175.2(4) .
C17 N10 C14 C13 179.9(5) .
Mn4 N10 C14 C13 5.6(5) .
N8 C13 C14 N10 -0.9(6) .
N9 C13 C14 N10 178.9(4) .
N8 C13 C14 C15 179.9(5) .
N9 C13 C14 C15 -0.4(8) .
C16 N11 C15 C14 -1.3(8) .
N10 C14 C15 N11 1.3(8) .
C13 C14 C15 N11 -179.5(5) .
C15 N11 C16 C17 0.9(9) .
C14 N10 C17 C16 0.5(8) .
Mn4 N10 C17 C16 173.9(4) .
N11 C16 C17 N10 -0.5(9) .
Mn2 O1 C18 O2 3.2(3) .
Mn2 O1 C18 C19 -174.6(4) .
Mn1 O2 C18 O1 119.5(3) .
Mn2 O2 C18 O1 -3.7(4) .
Mn1 O2 C18 C19 -62.6(5) .
Mn2 O2 C18 C19 174.2(3) .
O1 C18 C19 C24 -18.1(6) .
O2 C18 C19 C24 164.0(3) .
O1 C18 C19 C20 164.1(4) .
O2 C18 C19 C20 -13.8(5) .
C24 C19 C20 C21 -0.4(6) .
C18 C19 C20 C21 177.4(4) .
C19 C20 C21 C22 -1.7(6) .
C19 C20 C21 Br1 -179.1(3) .
C20 C21 C22 C23 2.8(7) .
Br1 C21 C22 C23 -179.8(3) .
C21 C22 C23 C24 -1.7(7) .
C21 C22 C23 C25 179.5(4) .
C20 C19 C24 C23 1.4(6) .
C18 C19 C24 C23 -176.3(4) .
C22 C23 C24 C19 -0.4(6) .
C25 C23 C24 C19 178.3(4) .
Mn1 O4 C25 O3 -43.3(7) 1_455
Mn1 O4 C25 C23 138.8(4) 1_455
Mn2 O3 C25 O4 -11.5(5) 1_455
Mn2 O3 C25 C23 166.3(3) 1_455
C22 C23 C25 O4 14.5(6) .
C24 C23 C25 O4 -164.2(4) .
C22 C23 C25 O3 -163.4(4) .
C24 C23 C25 O3 17.9(6) .
Mn4 O5 C26 O6 -2.7(3) .
Mn4 O5 C26 C27 173.8(4) .
Mn5 O6 C26 O5 -118.5(3) .
Mn4 O6 C26 O5 3.0(4) .
Mn5 O6 C26 C27 64.8(5) .
Mn4 O6 C26 C27 -173.6(3) .
O5 C26 C27 C32 18.2(6) .
O6 C26 C27 C32 -165.2(4) .
O5 C26 C27 C28 -162.4(4) .
O6 C26 C27 C28 14.2(5) .
C32 C27 C28 C29 1.2(6) .
C26 C27 C28 C29 -178.2(4) .
C27 C28 C29 C30 1.3(7) .
C27 C28 C29 Br2 179.2(3) .
C28 C29 C30 C31 -2.9(7) .
Br2 C29 C30 C31 179.3(4) .
C29 C30 C31 C32 1.9(7) .
C29 C30 C31 C33 -179.5(4) .
C28 C27 C32 C31 -2.1(6) .
C26 C27 C32 C31 177.3(4) .
C30 C31 C32 C27 0.5(7) .
C33 C31 C32 C27 -178.1(4) .
Mn4 O7 C33 O8 10.2(6) 1_455
Mn4 O7 C33 C31 -167.4(4) 1_455
Mn5 O8 C33 O7 44.4(8) 1_455
Mn5 O8 C33 C31 -137.9(4) 1_455
C30 C31 C33 O7 162.7(4) .
C32 C31 C33 O7 -18.6(7) .
C30 C31 C33 O8 -15.0(7) .
C32 C31 C33 O8 163.6(4) .
Mn1 O9 C34 O10 -19.7(9) .
Mn1 O9 C34 C35' 177.82(13) .
Mn1 O9 C34 C35 150.1(3) .
Mn2 O10 C34 O9 10.5(7) .
Mn2 O10 C34 C35' 175.33(14) .
Mn2 O10 C34 C35 -159.0(3) .
C36' C35' C34 O9 -18.2(6) .
C40' C35' C34 O9 174.0(3) .
C36' C35' C34 O10 177.0(3) .
C40' C35' C34 O10 9.2(6) .
C36' C35' C34 C35 58.8(4) .
C40' C35' C34 C35 -109.0(5) .
C36 C35 C34 O9 -20.0(6) .
C40 C35 C34 O9 160.7(4) .
C36 C35 C34 O10 150.4(4) .
C40 C35 C34 O10 -28.9(6) .
C36 C35 C34 C35' -137.2(6) .
C40 C35 C34 C35' 43.5(4) .
Mn5 O11 C41 O12 18.4(10) .
Mn5 O11 C41 C39' 178.18(12) .
Mn5 O11 C41 C39 -152.8(3) .
Mn4 O12 C41 O11 -6.9(8) .
Mn4 O12 C41 C39' -168.95(17) .
Mn4 O12 C41 C39 163.9(3) .
C38' C39' C41 O11 23.7(6) .
C40' C39' C41 O11 -170.1(4) .
C38' C39' C41 O12 -173.7(3) .
C40' C39' C41 O12 -7.5(6) .
C38' C39' C41 C39 -57.2(4) .
C40' C39' C41 C39 109.0(5) .
C40 C39 C41 O11 -155.5(4) .
C38 C39 C41 O11 25.5(6) .
C40 C39 C41 O12 32.7(6) .
C38 C39 C41 O12 -146.3(4) .
C40 C39 C41 C39' -42.0(3) .
C38 C39 C41 C39' 139.0(6) .

loop_
_platon_squeeze_void_nr
_platon_squeeze_void_average_x
_platon_squeeze_void_average_y
_platon_squeeze_void_average_z
_platon_squeeze_void_volume
_platon_squeeze_void_count_electrons
_platon_squeeze_void_content
1 0.000 0.000 0.005 696 206 ' '
